data_7119266
loop_
_publ_author_name
'Seidenkranz, Daniel T.'
'McGrath, Jacqueline M.'
'Zakharov, Lev N.'
'Pluth, Michael D.'

_publ_section_title
;
 Supramolecular bidentate phosphine ligand scaffolds from deconstructed
 Hamilton receptors.
;
_journal_issue 3
_journal_name_full 'Chemical communications (Cambridge, England)'
_journal_page_first 561
_journal_page_last 564
_journal_paper_doi 10.1039/c6cc09198a
_journal_volume 53
_journal_year 2017
_chemical_formula_sum 'C38 H46 N3 O4 P'
_chemical_formula_weight 639.75
_space_group_crystal_system monoclinic
_space_group_IT_number 15
_space_group_name_Hall '-C 2yc'
_space_group_name_H-M_alt 'C 1 2/c 1'
_symmetry_space_group_name_Hall '-C 2yc'
_symmetry_space_group_name_H-M 'C 1 2/c 1'
_atom_sites_solution_hydrogens mixed
_audit_creation_method SHELXL-2014/7
_audit_update_record
;
2016-06-29 deposited with the CCDC.
2016-12-08 downloaded from the CCDC.
;
_cell_angle_alpha 90
_cell_angle_beta 107.6610(10)
_cell_angle_gamma 90
_cell_formula_units_Z 8
_cell_length_a 41.6643(9)
_cell_length_b 9.4992(2)
_cell_length_c 18.7706(4)
_cell_measurement_reflns_used 9943
_cell_measurement_temperature 173(2)
_cell_measurement_theta_max 66.59
_cell_measurement_theta_min 2.23
_cell_volume 7078.8(3)
_computing_cell_refinement 'Bruker SAINT'
_computing_data_collection 'Bruker APEX2'
_computing_data_reduction 'Bruker SAINT'
_computing_molecular_graphics 'Bruker SHELXTL'
_computing_publication_material 'Bruker SHELXTL'
_computing_structure_refinement 'SHELXL-2014/7 (Sheldrick, 2014)'
_computing_structure_solution 'SHELXS-97 (Sheldrick 2008)'
_diffrn_ambient_temperature 173(2)
_diffrn_measured_fraction_theta_full 0.999
_diffrn_measured_fraction_theta_max 0.999
_diffrn_measurement_device_type 'Bruker APEX-II CCD'
_diffrn_measurement_method '\f and \w scans'
_diffrn_radiation_type CuK\a
_diffrn_radiation_wavelength 1.54178
_diffrn_reflns_av_R_equivalents 0.0548
_diffrn_reflns_av_unetI/netI 0.0383
_diffrn_reflns_Laue_measured_fraction_full 0.999
_diffrn_reflns_Laue_measured_fraction_max 0.999
_diffrn_reflns_limit_h_max 49
_diffrn_reflns_limit_h_min -46
_diffrn_reflns_limit_k_max 10
_diffrn_reflns_limit_k_min -11
_diffrn_reflns_limit_l_max 22
_diffrn_reflns_limit_l_min -22
_diffrn_reflns_number 33232
_diffrn_reflns_point_group_measured_fraction_full 0.999
_diffrn_reflns_point_group_measured_fraction_max 0.999
_diffrn_reflns_theta_full 66.604
_diffrn_reflns_theta_max 66.604
_diffrn_reflns_theta_min 2.226
_diffrn_source 'Incoatec I\mS'
_exptl_absorpt_coefficient_mu 1.024
_exptl_absorpt_correction_T_max 0.7528
_exptl_absorpt_correction_T_min 0.6789
_exptl_absorpt_correction_type multi-scan
_exptl_absorpt_process_details SADABS
_exptl_crystal_colour colorless
_exptl_crystal_density_diffrn 1.201
_exptl_crystal_description cut-prizm
_exptl_crystal_F_000 2736
_exptl_crystal_size_max 0.190
_exptl_crystal_size_mid 0.170
_exptl_crystal_size_min 0.050
_refine_diff_density_max 0.556
_refine_diff_density_min -0.433
_refine_diff_density_rms 0.050
_refine_ls_extinction_method none
_refine_ls_goodness_of_fit_ref 1.040
_refine_ls_hydrogen_treatment mixed
_refine_ls_matrix_type full
_refine_ls_number_parameters 535
_refine_ls_number_reflns 6260
_refine_ls_number_restraints 0
_refine_ls_restrained_S_all 1.040
_refine_ls_R_factor_all 0.0541
_refine_ls_R_factor_gt 0.0478
_refine_ls_shift/su_max 0.001
_refine_ls_shift/su_mean 0.000
_refine_ls_structure_factor_coef Fsqd
_refine_ls_weighting_details 'w=1/[\s^2^(Fo^2^)+(0.0754P)^2^+6.4492P] where P=(Fo^2^+2Fc^2^)/3'
_refine_ls_weighting_scheme calc
_refine_ls_wR_factor_gt 0.1289
_refine_ls_wR_factor_ref 0.1355
_reflns_Friedel_coverage 0.000
_reflns_number_gt 5439
_reflns_number_total 6260
_reflns_threshold_expression 'I > 2\s(I)'
_cod_data_source_file c6cc09198a2.cif
_cod_data_source_block cu_Mplu35_0m_a
_cod_database_code 7119266
_shelx_shelxl_version_number 2014/7
_shelx_space_group_comment
;
The symmetry employed for this shelxl refinement is uniquely defined
by the following loop, which should always be used as a source of
symmetry information in preference to the above space-group names.
They are only intended as comments.
;
_shelx_estimated_absorpt_t_min 0.829
_shelx_estimated_absorpt_t_max 0.951

loop_
_space_group_symop_operation_xyz
'x, y, z'
'-x, y, -z+1/2'
'x+1/2, y+1/2, z'
'-x+1/2, y+1/2, -z+1/2'
'-x, -y, -z'
'x, -y, z-1/2'
'-x+1/2, -y+1/2, -z'
'x+1/2, -y+1/2, z-1/2'

loop_
_atom_site_label
_atom_site_type_symbol
_atom_site_fract_x
_atom_site_fract_y
_atom_site_fract_z
_atom_site_U_iso_or_equiv
_atom_site_adp_type
_atom_site_occupancy
_atom_site_site_symmetry_order
_atom_site_calc_flag
_atom_site_refinement_flags_posn
_atom_site_refinement_flags_adp
P1 P 0.06934(2) 0.67223(5) 0.46574(2) 0.02796(14) Uani 1 1 d . .
O1 O 0.24034(3) 1.39342(14) 0.75265(9) 0.0418(4) Uani 1 1 d . .
O2 O 0.08675(3) 0.92308(13) 0.54352(7) 0.0333(3) Uani 1 1 d . .
N1 N 0.17475(3) 1.05292(15) 0.69294(8) 0.0272(3) Uani 1 1 d . .
N2 N 0.22561(4) 1.16320(16) 0.73720(9) 0.0306(3) Uani 1 1 d . .
N3 N 0.12680(4) 0.91971(16) 0.65745(9) 0.0289(3) Uani 1 1 d . .
C1 C 0.19136(4) 1.17389(18) 0.69543(10) 0.0292(4) Uani 1 1 d . .
C2 C 0.17659(5) 1.2962(2) 0.65979(13) 0.0401(5) Uani 1 1 d . .
C3 C 0.14272(5) 1.2885(2) 0.61916(13) 0.0456(5) Uani 1 1 d . .
C4 C 0.12498(5) 1.1651(2) 0.61431(12) 0.0381(5) Uani 1 1 d . .
C5 C 0.14219(4) 1.04964(18) 0.65304(10) 0.0279(4) Uani 1 1 d . .
C6 C 0.24776(4) 1.26874(19) 0.76485(10) 0.0289(4) Uani 1 1 d . .
C7 C 0.28220(4) 1.22246(19) 0.81247(10) 0.0290(4) Uani 1 1 d . .
C8 C 0.28704(5) 1.2220(2) 0.89759(11) 0.0343(4) Uani 1 1 d . .
C9 C 0.28276(7) 1.3701(3) 0.92514(14) 0.0503(6) Uani 1 1 d . .
C10 C 0.32313(6) 1.1724(3) 0.93639(13) 0.0437(5) Uani 1 1 d . .
C11 C 0.26251(6) 1.1203(3) 0.91665(14) 0.0527(6) Uani 1 1 d . .
C12 C 0.09975(4) 0.86477(18) 0.60325(10) 0.0263(4) Uani 1 1 d . .
C13 C 0.08702(4) 0.72669(19) 0.62189(10) 0.0265(4) Uani 1 1 d . .
C14 C 0.07228(4) 0.63060(19) 0.56395(9) 0.0262(4) Uani 1 1 d . .
C15 C 0.06048(4) 0.5031(2) 0.58329(10) 0.0313(4) Uani 1 1 d . .
C16 C 0.06183(5) 0.4736(2) 0.65662(11) 0.0351(4) Uani 1 1 d . .
C17 C 0.07498(5) 0.5707(2) 0.71222(11) 0.0369(4) Uani 1 1 d . .
C18 C 0.08784(5) 0.6963(2) 0.69506(10) 0.0325(4) Uani 1 1 d . .
C19 C 0.05922(5) 0.4968(2) 0.42306(10) 0.0319(4) Uani 1 1 d . .
C20 C 0.08624(6) 0.4066(2) 0.42984(12) 0.0444(5) Uani 1 1 d . .
C21 C 0.08099(8) 0.2703(3) 0.40208(15) 0.0597(7) Uani 1 1 d . .
C22 C 0.04899(7) 0.2242(3) 0.36529(14) 0.0577(6) Uani 1 1 d . .
C23 C 0.02196(7) 0.3134(3) 0.35592(14) 0.0507(6) Uani 1 1 d . .
C24 C 0.02703(5) 0.4485(2) 0.38479(12) 0.0406(5) Uani 1 1 d . .
C25 C 0.02823(4) 0.76129(19) 0.43431(10) 0.0283(4) Uani 1 1 d . .
C26 C 0.01779(6) 0.8135(3) 0.36187(12) 0.0438(5) Uani 1 1 d . .
C27 C -0.01201(6) 0.8889(3) 0.33578(12) 0.0465(5) Uani 1 1 d . .
C28 C -0.03174(5) 0.9133(2) 0.38123(12) 0.0374(4) Uani 1 1 d . .
C29 C -0.02209(5) 0.8602(2) 0.45274(11) 0.0363(4) Uani 1 1 d . .
C30 C 0.00764(5) 0.7841(2) 0.47884(11) 0.0325(4) Uani 1 1 d . .
O1S O 0.16509(4) 0.22539(17) 0.30158(9) 0.0525(4) Uani 1 1 d . .
C1S C 0.16576(8) 0.3685(3) 0.32365(19) 0.0725(8) Uani 1 1 d . .
H1SA H 0.1441 0.3944 0.3317 0.087 Uiso 1 1 calc R U
H1SB H 0.1694 0.4303 0.2843 0.087 Uiso 1 1 calc R U
C2S C 0.19269(14) 0.3845(6) 0.3914(4) 0.186(3) Uani 1 1 d . .
H2SA H 0.1840 0.4213 0.4313 0.223 Uiso 1 1 calc R U
H2SB H 0.2096 0.4517 0.3840 0.223 Uiso 1 1 calc R U
C3S C 0.20788(15) 0.2485(7) 0.4121(3) 0.194(4) Uani 1 1 d . .
H3SA H 0.2326 0.2548 0.4227 0.233 Uiso 1 1 calc R U
H3SB H 0.2030 0.2135 0.4574 0.233 Uiso 1 1 calc R U
C4S C 0.19379(6) 0.1549(3) 0.35036(14) 0.0570(6) Uani 1 1 d . .
H4SA H 0.2105 0.1344 0.3239 0.068 Uiso 1 1 calc R U
H4SB H 0.1869 0.0651 0.3682 0.068 Uiso 1 1 calc R U
O2S O 0.34166(6) 0.3367(3) 0.11592(17) 0.0960(8) Uani 1 1 d . .
C5S C 0.36286(13) 0.2312(4) 0.1664(2) 0.1013(14) Uani 1 1 d . .
H5SA H 0.3644 0.1452 0.1379 0.122 Uiso 1 1 calc R U
H5SB H 0.3526 0.2054 0.2058 0.122 Uiso 1 1 calc R U
C6S C 0.39693(10) 0.2900(4) 0.20118(18) 0.0819(10) Uani 1 1 d . .
H6SA H 0.4145 0.2284 0.1921 0.098 Uiso 1 1 calc R U
H6SB H 0.4016 0.3024 0.2557 0.098 Uiso 1 1 calc R U
C7S C 0.39563(10) 0.4291(3) 0.1629(2) 0.0883(11) Uani 1 1 d . .
H7SA H 0.3931 0.5071 0.1957 0.106 Uiso 1 1 calc R U
H7SB H 0.4163 0.4449 0.1485 0.106 Uiso 1 1 calc R U
C8S C 0.36564(8) 0.4187(3) 0.0957(2) 0.0781(9) Uani 1 1 d . .
H8SA H 0.3565 0.5135 0.0794 0.094 Uiso 1 1 calc R U
H8SB H 0.3718 0.3736 0.0540 0.094 Uiso 1 1 calc R U
H2 H 0.1903(6) 1.377(3) 0.6610(13) 0.045(6) Uiso 1 1 d . .
H2N H 0.2326(6) 1.079(3) 0.7433(12) 0.038(6) Uiso 1 1 d . .
H3 H 0.1307(7) 1.373(3) 0.5927(15) 0.056(7) Uiso 1 1 d . .
H3N H 0.1375(6) 0.868(2) 0.6925(12) 0.034(6) Uiso 1 1 d . .
H4 H 0.1021(7) 1.157(3) 0.5877(15) 0.054(7) Uiso 1 1 d . .
H7A H 0.2863(5) 1.126(2) 0.7974(12) 0.033(5) Uiso 1 1 d . .
H7B H 0.2983(5) 1.288(2) 0.8036(12) 0.034(5) Uiso 1 1 d . .
H9A H 0.2996(9) 1.440(4) 0.9123(19) 0.090(11) Uiso 1 1 d . .
H9B H 0.2869(7) 1.366(3) 0.9816(17) 0.065(8) Uiso 1 1 d . .
H9C H 0.2605(7) 1.404(3) 0.9044(15) 0.056(7) Uiso 1 1 d . .
H10A H 0.3276(7) 1.076(3) 0.9211(15) 0.061(8) Uiso 1 1 d . .
H10B H 0.3277(7) 1.172(3) 0.9903(17) 0.060(8) Uiso 1 1 d . .
H10C H 0.3388(7) 1.237(3) 0.9248(14) 0.055(7) Uiso 1 1 d . .
H11A H 0.2646(7) 1.020(3) 0.8970(16) 0.067(8) Uiso 1 1 d . .
H11B H 0.2385(8) 1.150(3) 0.8946(17) 0.069(8) Uiso 1 1 d . .
H11C H 0.2675(7) 1.116(3) 0.9748(16) 0.061(7) Uiso 1 1 d . .
H15 H 0.0504(5) 0.432(2) 0.5455(12) 0.034(5) Uiso 1 1 d . .
H16 H 0.0533(6) 0.392(3) 0.6681(12) 0.040(6) Uiso 1 1 d . .
H17 H 0.0749(6) 0.549(3) 0.7590(15) 0.055(7) Uiso 1 1 d . .
H18 H 0.0974(5) 0.765(2) 0.7348(12) 0.037(6) Uiso 1 1 d . .
H20 H 0.1080(7) 0.438(3) 0.4549(14) 0.049(7) Uiso 1 1 d . .
H21 H 0.0983(8) 0.212(4) 0.4100(17) 0.076(9) Uiso 1 1 d . .
H22 H 0.0462(8) 0.126(3) 0.3484(17) 0.074(9) Uiso 1 1 d . .
H23 H -0.0006(7) 0.279(3) 0.3297(14) 0.052(7) Uiso 1 1 d . .
H24 H 0.0079(6) 0.508(3) 0.3801(14) 0.054(7) Uiso 1 1 d . .
H26 H 0.0318(7) 0.793(3) 0.3282(15) 0.059(7) Uiso 1 1 d . .
H27 H -0.0172(7) 0.926(3) 0.2877(17) 0.065(8) Uiso 1 1 d . .
H28 H -0.0516(6) 0.965(3) 0.3641(13) 0.042(6) Uiso 1 1 d . .
H29 H -0.0354(6) 0.878(3) 0.4860(14) 0.052(7) Uiso 1 1 d . .
H30 H 0.0138(6) 0.750(3) 0.5284(14) 0.045(6) Uiso 1 1 d . .

loop_
_atom_site_aniso_label
_atom_site_aniso_U_11
_atom_site_aniso_U_22
_atom_site_aniso_U_33
_atom_site_aniso_U_23
_atom_site_aniso_U_13
_atom_site_aniso_U_12
P1 0.0247(2) 0.0302(3) 0.0286(2) -0.00035(17) 0.00738(18) -0.00052(17)
O1 0.0303(7) 0.0205(7) 0.0631(9) 0.0033(6) -0.0031(6) -0.0030(5)
O2 0.0321(7) 0.0308(7) 0.0325(7) 0.0030(5) 0.0029(5) -0.0037(5)
N1 0.0224(7) 0.0212(7) 0.0340(8) 0.0015(6) 0.0024(6) -0.0013(5)
N2 0.0219(7) 0.0186(8) 0.0433(9) 0.0036(6) -0.0019(6) -0.0001(6)
N3 0.0230(7) 0.0237(8) 0.0339(8) 0.0043(6) -0.0005(6) -0.0028(6)
C1 0.0233(9) 0.0234(9) 0.0365(9) 0.0020(7) 0.0023(7) -0.0021(7)
C2 0.0292(10) 0.0251(10) 0.0561(12) 0.0112(8) -0.0020(9) -0.0040(8)
C3 0.0317(10) 0.0314(11) 0.0603(13) 0.0156(10) -0.0062(9) -0.0009(8)
C4 0.0235(9) 0.0302(10) 0.0513(12) 0.0082(8) -0.0025(8) -0.0013(7)
C5 0.0236(8) 0.0241(9) 0.0324(9) 0.0003(7) 0.0030(7) -0.0022(7)
C6 0.0249(9) 0.0230(9) 0.0360(9) 0.0019(7) 0.0051(7) -0.0020(7)
C7 0.0225(9) 0.0251(9) 0.0362(9) -0.0003(7) 0.0042(7) -0.0022(7)
C8 0.0303(10) 0.0340(10) 0.0355(10) 0.0006(8) 0.0055(8) -0.0005(8)
C9 0.0550(15) 0.0476(14) 0.0458(13) -0.0076(10) 0.0115(11) 0.0098(11)
C10 0.0373(12) 0.0472(13) 0.0388(12) -0.0035(9) -0.0002(9) 0.0033(10)
C11 0.0442(13) 0.0657(17) 0.0470(13) 0.0125(12) 0.0119(10) -0.0107(12)
C12 0.0210(8) 0.0250(9) 0.0320(9) -0.0019(7) 0.0068(7) -0.0010(7)
C13 0.0184(8) 0.0269(9) 0.0325(9) 0.0004(7) 0.0053(7) -0.0009(6)
C14 0.0187(8) 0.0276(9) 0.0302(8) 0.0007(7) 0.0046(6) -0.0001(6)
C15 0.0262(9) 0.0291(10) 0.0355(9) -0.0015(8) 0.0048(7) -0.0044(7)
C16 0.0304(10) 0.0315(10) 0.0404(10) 0.0065(8) 0.0066(8) -0.0078(8)
C17 0.0360(10) 0.0435(12) 0.0299(10) 0.0047(8) 0.0080(8) -0.0082(8)
C18 0.0296(9) 0.0346(10) 0.0305(9) -0.0023(8) 0.0046(7) -0.0063(7)
C19 0.0350(10) 0.0335(10) 0.0276(9) -0.0015(7) 0.0101(7) 0.0024(8)
C20 0.0427(12) 0.0465(13) 0.0391(11) -0.0062(9) 0.0052(9) 0.0112(10)
C21 0.0718(18) 0.0445(14) 0.0590(15) -0.0058(11) 0.0140(13) 0.0224(13)
C22 0.0820(19) 0.0375(13) 0.0530(14) -0.0133(10) 0.0196(13) -0.0026(12)
C23 0.0549(14) 0.0480(14) 0.0485(13) -0.0135(10) 0.0147(11) -0.0121(11)
C24 0.0384(11) 0.0413(12) 0.0421(11) -0.0089(9) 0.0119(9) -0.0032(9)
C25 0.0266(9) 0.0264(9) 0.0306(9) -0.0020(7) 0.0066(7) -0.0022(7)
C26 0.0421(12) 0.0560(14) 0.0360(11) 0.0092(9) 0.0160(9) 0.0133(10)
C27 0.0475(13) 0.0563(14) 0.0337(10) 0.0111(10) 0.0094(9) 0.0148(10)
C28 0.0297(10) 0.0353(11) 0.0428(11) -0.0029(8) 0.0043(8) 0.0047(8)
C29 0.0290(10) 0.0415(11) 0.0383(10) -0.0061(8) 0.0099(8) 0.0000(8)
C30 0.0285(9) 0.0374(10) 0.0303(9) -0.0003(8) 0.0069(7) -0.0004(8)
O1S 0.0416(8) 0.0480(9) 0.0570(9) -0.0159(7) -0.0013(7) 0.0074(7)
C1S 0.0647(17) 0.0561(16) 0.091(2) -0.0336(15) 0.0146(15) -0.0009(13)
C2S 0.128(4) 0.143(5) 0.209(6) -0.120(5) -0.067(4) 0.022(4)
C3S 0.156(5) 0.197(6) 0.140(4) -0.108(4) -0.091(4) 0.081(4)
C4S 0.0463(13) 0.0705(17) 0.0484(13) 0.0067(12) 0.0057(10) 0.0083(12)
O2S 0.0880(17) 0.0809(16) 0.138(2) -0.0037(15) 0.0618(16) -0.0049(13)
C5S 0.178(4) 0.059(2) 0.084(2) -0.0010(17) 0.066(3) -0.036(2)
C6S 0.119(3) 0.071(2) 0.0633(18) 0.0059(15) 0.0384(19) 0.006(2)
C7S 0.112(3) 0.0460(16) 0.122(3) -0.0189(17) 0.058(2) -0.0241(17)
C8S 0.0701(19) 0.0667(19) 0.107(2) 0.0233(17) 0.0411(19) 0.0149(15)

loop_
_atom_type_symbol
_atom_type_description
_atom_type_scat_dispersion_real
_atom_type_scat_dispersion_imag
_atom_type_scat_source
C C 0.0181 0.0091 'International Tables Vol C Tables 4.2.6.8 and 6.1.1.4'
H H 0.0000 0.0000 'International Tables Vol C Tables 4.2.6.8 and 6.1.1.4'
N N 0.0311 0.0180 'International Tables Vol C Tables 4.2.6.8 and 6.1.1.4'
O O 0.0492 0.0322 'International Tables Vol C Tables 4.2.6.8 and 6.1.1.4'
P P 0.2955 0.4335 'International Tables Vol C Tables 4.2.6.8 and 6.1.1.4'

loop_
_geom_angle_atom_site_label_1
_geom_angle_atom_site_label_2
_geom_angle_atom_site_label_3
_geom_angle
C25 P1 C19 102.03(8)
C25 P1 C14 101.02(8)
C19 P1 C14 100.20(8)
C1 N1 C5 117.84(15)
C6 N2 C1 128.13(16)
C6 N2 H2N 118.5(16)
C1 N2 H2N 113.3(15)
C12 N3 C5 125.28(16)
C12 N3 H3N 118.8(15)
C5 N3 H3N 114.9(15)
N1 C1 C2 123.68(16)
N1 C1 N2 112.61(15)
C2 C1 N2 123.70(16)
C3 C2 C1 116.65(18)
C3 C2 H2 123.9(14)
C1 C2 H2 119.2(14)
C4 C3 C2 121.24(19)
C4 C3 H3 118.4(15)
C2 C3 H3 120.4(15)
C3 C4 C5 117.20(17)
C3 C4 H4 123.3(16)
C5 C4 H4 119.5(16)
N1 C5 C4 123.37(16)
N1 C5 N3 113.05(15)
C4 C5 N3 123.51(16)
O1 C6 N2 122.57(16)
O1 C6 C7 122.18(16)
N2 C6 C7 115.24(16)
C6 C7 C8 114.54(15)
C6 C7 H7A 108.5(12)
C8 C7 H7A 108.3(12)
C6 C7 H7B 107.2(13)
C8 C7 H7B 107.4(13)
H7A C7 H7B 110.9(18)
C11 C8 C9 110.4(2)
C11 C8 C10 108.90(19)
C9 C8 C10 108.72(18)
C11 C8 C7 110.88(17)
C9 C8 C7 110.79(17)
C10 C8 C7 107.04(16)
C8 C9 H9A 110.6(19)
C8 C9 H9B 108.1(16)
H9A C9 H9B 111(2)
C8 C9 H9C 111.8(17)
H9A C9 H9C 109(3)
H9B C9 H9C 106(2)
C8 C10 H10A 112.8(16)
C8 C10 H10B 110.5(16)
H10A C10 H10B 107(2)
C8 C10 H10C 109.4(16)
H10A C10 H10C 109(2)
H10B C10 H10C 108(2)
C8 C11 H11A 111.5(16)
C8 C11 H11B 112.5(17)
H11A C11 H11B 107(2)
C8 C11 H11C 109.4(15)
H11A C11 H11C 109(2)
H11B C11 H11C 107(2)
O2 C12 N3 122.99(16)
O2 C12 C13 121.54(15)
N3 C12 C13 115.48(15)
C18 C13 C14 120.05(16)
C18 C13 C12 120.53(16)
C14 C13 C12 119.32(15)
C15 C14 C13 117.80(16)
C15 C14 P1 121.45(13)
C13 C14 P1 120.75(13)
C16 C15 C14 121.42(17)
C16 C15 H15 117.3(13)
C14 C15 H15 121.3(12)
C17 C16 C15 120.19(18)
C17 C16 H16 119.3(14)
C15 C16 H16 120.5(14)
C16 C17 C18 119.63(18)
C16 C17 H17 118.0(17)
C18 C17 H17 122.3(17)
C17 C18 C13 120.81(17)
C17 C18 H18 119.5(13)
C13 C18 H18 119.7(13)
C20 C19 C24 118.06(19)
C20 C19 P1 116.49(15)
C24 C19 P1 125.45(15)
C21 C20 C19 120.7(2)
C21 C20 H20 120.5(16)
C19 C20 H20 118.8(16)
C22 C21 C20 120.3(2)
C22 C21 H21 120(2)
C20 C21 H21 120(2)
C21 C22 C23 120.0(2)
C21 C22 H22 117.8(18)
C23 C22 H22 122.2(18)
C22 C23 C24 119.9(2)
C22 C23 H23 118.9(16)
C24 C23 H23 121.2(16)
C23 C24 C19 121.1(2)
C23 C24 H24 119.2(16)
C19 C24 H24 119.7(16)
C30 C25 C26 117.94(17)
C30 C25 P1 124.44(14)
C26 C25 P1 117.58(14)
C27 C26 C25 120.74(19)
C27 C26 H26 120.5(16)
C25 C26 H26 118.7(16)
C28 C27 C26 120.57(19)
C28 C27 H27 122.1(17)
C26 C27 H27 117.3(17)
C27 C28 C29 119.46(19)
C27 C28 H28 120.8(14)
C29 C28 H28 119.8(14)
C28 C29 C30 120.06(18)
C28 C29 H29 120.7(15)
C30 C29 H29 119.2(15)
C25 C30 C29 121.20(18)
C25 C30 H30 120.6(14)
C29 C30 H30 118.2(14)
C1S O1S C4S 108.8(2)
O1S C1S C2S 107.6(3)
O1S C1S H1SA 110.2
C2S C1S H1SA 110.2
O1S C1S H1SB 110.2
C2S C1S H1SB 110.2
H1SA C1S H1SB 108.5
C1S C2S C3S 107.9(3)
C1S C2S H2SA 110.1
C3S C2S H2SA 110.1
C1S C2S H2SB 110.1
C3S C2S H2SB 110.1
H2SA C2S H2SB 108.4
C4S C3S C2S 107.4(4)
C4S C3S H3SA 110.2
C2S C3S H3SA 110.2
C4S C3S H3SB 110.2
C2S C3S H3SB 110.2
H3SA C3S H3SB 108.5
O1S C4S C3S 106.5(3)
O1S C4S H4SA 110.4
C3S C4S H4SA 110.4
O1S C4S H4SB 110.4
C3S C4S H4SB 110.4
H4SA C4S H4SB 108.6
C8S O2S C5S 102.4(3)
O2S C5S C6S 109.5(3)
O2S C5S H5SA 109.8
C6S C5S H5SA 109.8
O2S C5S H5SB 109.8
C6S C5S H5SB 109.8
H5SA C5S H5SB 108.2
C5S C6S C7S 103.4(3)
C5S C6S H6SA 111.1
C7S C6S H6SA 111.1
C5S C6S H6SB 111.1
C7S C6S H6SB 111.1
H6SA C6S H6SB 109.1
C8S C7S C6S 104.3(3)
C8S C7S H7SA 110.9
C6S C7S H7SA 110.9
C8S C7S H7SB 110.9
C6S C7S H7SB 110.9
H7SA C7S H7SB 108.9
O2S C8S C7S 106.9(3)
O2S C8S H8SA 110.3
C7S C8S H8SA 110.3
O2S C8S H8SB 110.3
C7S C8S H8SB 110.3
H8SA C8S H8SB 108.6

loop_
_geom_bond_atom_site_label_1
_geom_bond_atom_site_label_2
_geom_bond_distance
P1 C25 1.8399(18)
P1 C19 1.841(2)
P1 C14 1.8528(18)
O1 C6 1.228(2)
O2 C12 1.220(2)
N1 C1 1.335(2)
N1 C5 1.336(2)
N2 C6 1.355(2)
N2 C1 1.408(2)
N2 H2N 0.84(3)
N3 C12 1.372(2)
N3 C5 1.405(2)
N3 H3N 0.84(2)
C1 C2 1.388(3)
C2 C3 1.388(3)
C2 H2 0.95(3)
C3 C4 1.374(3)
C3 H3 0.99(3)
C4 C5 1.389(3)
C4 H4 0.94(3)
C6 C7 1.507(2)
C7 C8 1.548(3)
C7 H7A 0.99(2)
C7 H7B 0.97(2)
C8 C11 1.526(3)
C8 C9 1.528(3)
C8 C10 1.533(3)
C9 H9A 1.05(4)
C9 H9B 1.02(3)
C9 H9C 0.95(3)
C10 H10A 0.99(3)
C10 H10B 0.97(3)
C10 H10C 0.96(3)
C11 H11A 1.04(3)
C11 H11B 1.00(3)
C11 H11C 1.05(3)
C12 C13 1.496(2)
C13 C18 1.394(3)
C13 C14 1.410(2)
C14 C15 1.396(3)
C15 C16 1.389(3)
C15 H15 0.98(2)
C16 C17 1.376(3)
C16 H16 0.91(2)
C17 C18 1.385(3)
C17 H17 0.90(3)
C18 H18 0.98(2)
C19 C20 1.390(3)
C19 C24 1.393(3)
C20 C21 1.388(4)
C20 H20 0.93(3)
C21 C22 1.374(4)
C21 H21 0.89(3)
C22 C23 1.377(4)
C22 H22 0.98(3)
C23 C24 1.385(3)
C23 H23 0.97(3)
C24 H24 0.96(3)
C25 C30 1.384(3)
C25 C26 1.388(3)
C26 C27 1.388(3)
C26 H26 1.00(3)
C27 C28 1.372(3)
C27 H27 0.93(3)
C28 C29 1.375(3)
C28 H28 0.93(2)
C29 C30 1.389(3)
C29 H29 0.97(3)
C30 H30 0.94(2)
O1S C1S 1.419(3)
O1S C4S 1.433(3)
C1S C2S 1.426(5)
C1S H1SA 0.9900
C1S H1SB 0.9900
C2S C3S 1.439(7)
C2S H2SA 0.9900
C2S H2SB 0.9900
C3S C4S 1.437(5)
C3S H3SA 0.9900
C3S H3SB 0.9900
C4S H4SA 0.9900
C4S H4SB 0.9900
O2S C8S 1.407(4)
O2S C5S 1.475(5)
C5S C6S 1.480(5)
C5S H5SA 0.9900
C5S H5SB 0.9900
C6S C7S 1.497(5)
C6S H6SA 0.9900
C6S H6SB 0.9900
C7S C8S 1.485(5)
C7S H7SA 0.9900
C7S H7SB 0.9900
C8S H8SA 0.9900
C8S H8SB 0.9900

loop_
_geom_hbond_atom_site_label_D
_geom_hbond_atom_site_label_H
_geom_hbond_atom_site_label_A
_geom_hbond_distance_DH
_geom_hbond_distance_HA
_geom_hbond_distance_DA
_geom_hbond_angle_DHA
_geom_hbond_site_symmetry_A
C4S H4SB O2S 0.99 2.54 3.505(4) 166.2 4_545
C2 H2 O1 0.95(3) 2.27(2) 2.852(2) 118.6(18) .
N2 H2N O1 0.84(3) 2.08(3) 2.907(2) 165(2) 4_546
N3 H3N O1S 0.84(2) 2.21(2) 3.024(2) 166(2) 6_566
C4 H4 O2 0.94(3) 2.39(3) 2.881(2) 112.8(19) .
C7 H7A O1 0.99(2) 2.53(2) 3.384(2) 145.3(16) 4_546

loop_
_geom_torsion_atom_site_label_1
_geom_torsion_atom_site_label_2
_geom_torsion_atom_site_label_3
_geom_torsion_atom_site_label_4
_geom_torsion
C5 N1 C1 C2 0.9(3)
C5 N1 C1 N2 -178.22(16)
C6 N2 C1 N1 -164.19(18)
C6 N2 C1 C2 16.7(3)
N1 C1 C2 C3 -0.7(3)
N2 C1 C2 C3 178.3(2)
C1 C2 C3 C4 -0.5(4)
C2 C3 C4 C5 1.3(4)
C1 N1 C5 C4 0.1(3)
C1 N1 C5 N3 -176.86(16)
C3 C4 C5 N1 -1.2(3)
C3 C4 C5 N3 175.5(2)
C12 N3 C5 N1 -152.17(17)
C12 N3 C5 C4 30.9(3)
C1 N2 C6 O1 -3.9(3)
C1 N2 C6 C7 175.55(17)
O1 C6 C7 C8 84.1(2)
N2 C6 C7 C8 -95.3(2)
C6 C7 C8 C11 61.2(2)
C6 C7 C8 C9 -61.7(2)
C6 C7 C8 C10 179.90(17)
C5 N3 C12 O2 2.3(3)
C5 N3 C12 C13 -177.93(16)
O2 C12 C13 C18 -145.56(18)
N3 C12 C13 C18 34.7(2)
O2 C12 C13 C14 30.7(2)
N3 C12 C13 C14 -149.07(16)
C18 C13 C14 C15 -3.4(2)
C12 C13 C14 C15 -179.62(15)
C18 C13 C14 P1 177.47(14)
C12 C13 C14 P1 1.2(2)
C25 P1 C14 C15 91.06(15)
C19 P1 C14 C15 -13.47(16)
C25 P1 C14 C13 -89.79(15)
C19 P1 C14 C13 165.68(14)
C13 C14 C15 C16 2.7(3)
P1 C14 C15 C16 -178.15(14)
C14 C15 C16 C17 0.0(3)
C15 C16 C17 C18 -2.0(3)
C16 C17 C18 C13 1.3(3)
C14 C13 C18 C17 1.4(3)
C12 C13 C18 C17 177.65(17)
C25 P1 C19 C20 173.40(16)
C14 P1 C19 C20 -82.89(16)
C25 P1 C19 C24 -6.34(19)
C14 P1 C19 C24 97.36(18)
C24 C19 C20 C21 -2.8(3)
P1 C19 C20 C21 177.42(19)
C19 C20 C21 C22 2.1(4)
C20 C21 C22 C23 -0.1(4)
C21 C22 C23 C24 -1.2(4)
C22 C23 C24 C19 0.4(4)
C20 C19 C24 C23 1.6(3)
P1 C19 C24 C23 -178.68(17)
C19 P1 C25 C30 103.21(17)
C14 P1 C25 C30 0.15(18)
C19 P1 C25 C26 -79.25(17)
C14 P1 C25 C26 177.69(16)
C30 C25 C26 C27 1.4(3)
P1 C25 C26 C27 -176.31(19)
C25 C26 C27 C28 0.1(4)
C26 C27 C28 C29 -1.2(4)
C27 C28 C29 C30 0.9(3)
C26 C25 C30 C29 -1.8(3)
P1 C25 C30 C29 175.77(15)
C28 C29 C30 C25 0.7(3)
C4S O1S C1S C2S -6.5(5)
O1S C1S C2S C3S -1.9(8)
C1S C2S C3S C4S 9.5(9)
C1S O1S C4S C3S 12.3(5)
C2S C3S C4S O1S -13.3(7)
C8S O2S C5S C6S 26.2(4)
O2S C5S C6S C7S -5.4(4)
C5S C6S C7S C8S -16.5(4)
C5S O2S C8S C7S -36.8(3)
C6S C7S C8S O2S 34.4(4)
